data_4021985
loop_
_publ_author_name
'Mao-Sen Yuan'
'Qi Fang'
'Zhi-Qiang Liu'
'Jian-Ping Guo'
'Hong-Yu Chen'
'Wen-Tao Yu'
'Gang Xue'
'Dian-Sheng Liu'

_publ_section_title
;
 Acceptor or Donor (Diaryl B or N) Substituted Octupolar Truxene:
 Synthesis, Structure, and Charge-Transfer-Enhanced Fluorescence
;
_journal_name_full 'Journal of Organic Chemistry'
_journal_page_first 7858
_journal_page_last 7861
_journal_paper_doi 10.1021/jo061210i
_journal_volume 71
_journal_year 2006
_chemical_formula_moiety 'C39 H39 I3, 3(H2 O)'
_chemical_formula_sum 'C39 H45 I3 O3'
_chemical_formula_weight 942.45
_space_group_crystal_system cubic
_space_group_IT_number 205
_space_group_name_Hall '-P 2ac 2ab 3'
_space_group_name_H-M_alt 'P a -3'
_atom_sites_solution_hydrogens geom
_atom_sites_solution_primary direct
_atom_sites_solution_secondary difmap
_audit_creation_method SHELXL-97
_cell_angle_alpha 90.000
_cell_angle_beta 90.000
_cell_angle_gamma 90.000
_cell_formula_units_Z 8
_cell_length_a 19.844(5)
_cell_length_b 19.844(5)
_cell_length_c 19.844(5)
_cell_measurement_reflns_used 4239
_cell_measurement_temperature 298(2)
_cell_measurement_theta_max 21.064
_cell_measurement_theta_min 2.902
_cell_volume 7814(3)
_computing_cell_refinement 'Bruker Smart'
_computing_data_collection 'Bruker Smart'
_computing_data_reduction 'Bruker Saint'
_computing_molecular_graphics 'SHELXL-97 (Sheldrick, 1997)'
_computing_publication_material 'SHELXL-97 (Sheldrick, 1997)'
_computing_structure_refinement 'SHELXL-97 (Sheldrick, 1997)'
_computing_structure_solution Sir-97
_diffrn_ambient_temperature 298(2)
_diffrn_measured_fraction_theta_full 0.995
_diffrn_measured_fraction_theta_max 0.995
_diffrn_measurement_device_type 'CCD area detector'
_diffrn_measurement_method 'Omega and phi scan'
_diffrn_radiation_monochromator graphite
_diffrn_radiation_source 'fine-focus sealed tube'
_diffrn_radiation_type MoK\a
_diffrn_radiation_wavelength 0.71069
_diffrn_reflns_av_R_equivalents 0.0000
_diffrn_reflns_av_sigmaI/netI 0.0326
_diffrn_reflns_limit_h_max 16
_diffrn_reflns_limit_h_min 0
_diffrn_reflns_limit_k_max 17
_diffrn_reflns_limit_k_min 0
_diffrn_reflns_limit_l_max 24
_diffrn_reflns_limit_l_min 1
_diffrn_reflns_number 2450
_diffrn_reflns_theta_full 25.59
_diffrn_reflns_theta_max 25.59
_diffrn_reflns_theta_min 2.51
_diffrn_standards_decay_% 1
_diffrn_standards_number 0
_exptl_absorpt_coefficient_mu 2.433
_exptl_absorpt_correction_T_max 0.7270
_exptl_absorpt_correction_T_min 0.4281
_exptl_absorpt_correction_type multi-scan
_exptl_crystal_colour colourless
_exptl_crystal_density_diffrn 1.602
_exptl_crystal_density_method 'not measured'
_exptl_crystal_description plate
_exptl_crystal_F_000 3696
_exptl_crystal_size_max 0.42
_exptl_crystal_size_mid 0.30
_exptl_crystal_size_min 0.14
_refine_diff_density_max 0.757
_refine_diff_density_min -0.421
_refine_diff_density_rms 0.080
_refine_ls_extinction_coef 0.0015(5)
_refine_ls_extinction_expression Fc^*^=kFc[1+0.001xFc^2^\l^3^/sin(2\q)]^-1/4^
_refine_ls_extinction_method SHELXL
_refine_ls_goodness_of_fit_ref 1.016
_refine_ls_hydrogen_treatment constr
_refine_ls_matrix_type full
_refine_ls_number_parameters 147
_refine_ls_number_reflns 2450
_refine_ls_number_restraints 27
_refine_ls_restrained_S_all 2.098
_refine_ls_R_factor_all 0.0809
_refine_ls_R_factor_gt 0.0519
_refine_ls_shift/su_max 0.000
_refine_ls_shift/su_mean 0.000
_refine_ls_structure_factor_coef Fsqd
_refine_ls_weighting_details 'calc w=1/[\s^2^(Fo^2^)+(0.0795P)^2^+9.4633P] where P=(Fo^2^+2Fc^2^)/3'
_refine_ls_weighting_scheme calc
_refine_ls_wR_factor_gt 0.1338
_refine_ls_wR_factor_ref 0.1528
_reflns_number_gt 1705
_reflns_number_total 2450
_reflns_threshold_expression >2sigma(I)
_cod_data_source_file jo061210isi20060730_090857.cif
_cod_depositor_comments
;
The following automatic conversions were performed:
'_symmetry_cell_setting' value 'CUBIC' changed to 'cubic' according to
'/home/saulius/struct/CIF-dictionaries/cif_core.dic' dictionary named
'cif_core.dic' version 2.4.1 from 2010-06-29.

Automatic conversion script
Id: cif_fix_enum 1527 2010-12-29 10:47:43Z saulius 
;
_cod_original_sg_symbol_Hall '-P 2ac 2ab '
_cod_database_code 4021985

loop_
_symmetry_equiv_pos_as_xyz
'x, y, z'
'-x+1/2, -y, z+1/2'
'x+1/2, -y+1/2, -z'
'-x, y+1/2, -z+1/2'
'z, x, y'
'y, z, x'
'-z+1/2, -x, y+1/2'
'-y, z+1/2, -x+1/2'
'z+1/2, -x+1/2, -y'
'-y+1/2, -z, x+1/2'
'-z, x+1/2, -y+1/2'
'y+1/2, -z+1/2, -x'
'-x, -y, -z'
'x-1/2, y, -z-1/2'
'-x-1/2, y-1/2, z'
'x, -y-1/2, z-1/2'
'-z, -x, -y'
'-y, -z, -x'
'z-1/2, x, -y-1/2'
'y, -z-1/2, x-1/2'
'-z-1/2, x-1/2, y'
'y-1/2, z, -x-1/2'
'z, -x-1/2, y-1/2'
'-y-1/2, z-1/2, x'

loop_
_atom_site_label
_atom_site_type_symbol
_atom_site_fract_x
_atom_site_fract_y
_atom_site_fract_z
_atom_site_U_iso_or_equiv
_atom_site_adp_type
_atom_site_occupancy
_atom_site_symmetry_multiplicity
_atom_site_calc_flag
_atom_site_refinement_flags
_atom_site_disorder_assembly
_atom_site_disorder_group
C1 C 0.4589(5) 0.4341(5) 0.8100(6) 0.062(3) Uani 1 1 d U . .
C2 C 0.4088(4) 0.4389(4) 0.8579(5) 0.053(2) Uani 1 1 d . A .
H2A H 0.4107 0.4725 0.8906 0.063 Uiso 1 1 calc R . .
C3 C 0.3558(4) 0.3938(4) 0.8571(4) 0.047(2) Uani 1 1 d . . .
H3A H 0.3214 0.3976 0.8887 0.056 Uiso 1 1 calc R A .
C4 C 0.3537(4) 0.3423(4) 0.8090(4) 0.043(2) Uani 1 1 d . A .
C5 C 0.4576(5) 0.3848(5) 0.7616(5) 0.068(3) Uani 1 1 d . A .
H5A H 0.4917 0.3820 0.7296 0.081 Uiso 1 1 calc R . .
C6 C 0.4048(4) 0.3393(4) 0.7612(4) 0.050(2) Uani 1 1 d . . .
C7 C 0.3064(4) 0.2853(4) 0.7956(4) 0.0387(19) Uani 1 1 d . . .
C8 C 0.3298(4) 0.2507(4) 0.7379(4) 0.0385(19) Uani 1 1 d . A .
C9 C 0.3947(4) 0.2828(4) 0.7117(4) 0.049(2) Uani 1 1 d . A .
C10 C 0.3864(6) 0.3139(5) 0.6406(5) 0.066(3) Uani 1 1 d . . .
H10A H 0.4286 0.3349 0.6278 0.079 Uiso 1 1 calc R A .
H10B H 0.3776 0.2779 0.6087 0.079 Uiso 1 1 calc R . .
C11 C 0.3313(9) 0.3651(7) 0.6347(6) 0.106(5) Uani 1 1 d . A .
H11A H 0.3289 0.3811 0.5891 0.159 Uiso 1 1 calc R . .
H11B H 0.3406 0.4022 0.6643 0.159 Uiso 1 1 calc R . .
H11C H 0.2891 0.3449 0.6470 0.159 Uiso 1 1 calc R . .
C12 C 0.4551(5) 0.2340(6) 0.7149(6) 0.067(3) Uani 1 1 d . . .
H12A H 0.4491 0.1993 0.6810 0.080 Uiso 1 1 calc R A .
H12B H 0.4958 0.2586 0.7039 0.080 Uiso 1 1 calc R . .
C13 C 0.4641(7) 0.2005(9) 0.7832(8) 0.115(5) Uani 1 1 d . A .
H13A H 0.5021 0.1706 0.7817 0.172 Uiso 1 1 calc R . .
H13B H 0.4242 0.1753 0.7942 0.172 Uiso 1 1 calc R . .
H13C H 0.4715 0.2344 0.8169 0.172 Uiso 1 1 calc R . .
I1 I 0.53567(6) 0.49824(6) 0.81327(8) 0.0994(8) Uani 0.698(9) 1 d PU A 1
I1' I 0.520(3) 0.494(4) 0.792(5) 1.07(6) Uani 0.302(9) 1 d PU A 2
O1 O 0.5217(6) 0.5256(6) 0.6240(5) 0.132(4) Uani 1 1 d DU . .
H14 H 0.4985 0.4972 0.6012 0.198 Uiso 1 1 d RD . .
H15 H 0.5500 0.5459 0.5958 0.198 Uiso 1 1 d RD . .

loop_
_atom_site_aniso_label
_atom_site_aniso_U_11
_atom_site_aniso_U_22
_atom_site_aniso_U_33
_atom_site_aniso_U_23
_atom_site_aniso_U_13
_atom_site_aniso_U_12
C1 0.050(5) 0.056(6) 0.079(7) -0.015(5) 0.007(5) -0.017(4)
C2 0.055(5) 0.046(5) 0.057(5) -0.009(4) 0.000(4) -0.004(4)
C3 0.046(5) 0.047(5) 0.047(5) -0.005(4) 0.006(4) -0.002(4)
C4 0.042(4) 0.044(4) 0.044(4) -0.003(4) -0.001(4) -0.002(3)
C5 0.058(6) 0.072(7) 0.073(7) -0.024(5) 0.022(5) -0.019(5)
C6 0.047(5) 0.049(5) 0.054(5) -0.008(4) 0.008(4) -0.008(4)
C7 0.040(4) 0.038(4) 0.039(4) 0.001(3) -0.002(3) 0.000(3)
C8 0.041(4) 0.037(4) 0.037(4) 0.003(3) 0.001(3) 0.000(3)
C9 0.045(5) 0.048(5) 0.052(5) -0.008(4) 0.009(4) -0.007(4)
C10 0.091(7) 0.059(6) 0.048(5) -0.003(4) 0.021(5) -0.015(6)
C11 0.179(15) 0.077(8) 0.062(7) 0.015(6) 0.005(8) 0.031(9)
C12 0.045(5) 0.076(7) 0.079(7) -0.028(6) 0.004(5) 0.000(5)
C13 0.088(9) 0.134(13) 0.122(12) -0.009(10) -0.026(8) 0.057(9)
I1 0.0801(9) 0.0877(10) 0.1303(12) -0.0550(7) 0.0397(7) -0.0439(6)
I1' 1.07(6) 1.07(6) 1.07(6) 0.000(2) 0.000(2) 0.000(2)
O1 0.158(9) 0.148(9) 0.089(7) 0.043(6) 0.045(6) 0.051(7)

loop_
_atom_type_symbol
_atom_type_description
_atom_type_scat_dispersion_real
_atom_type_scat_dispersion_imag
_atom_type_scat_source
C C 0.0033 0.0016 'International Tables Vol C Tables 4.2.6.8 and 6.1.1.4'
H H 0.0000 0.0000 'International Tables Vol C Tables 4.2.6.8 and 6.1.1.4'
O O 0.0106 0.0060 'International Tables Vol C Tables 4.2.6.8 and 6.1.1.4'
I I -0.4742 1.8119 'International Tables Vol C Tables 4.2.6.8 and 6.1.1.4'

loop_
_geom_angle_atom_site_label_1
_geom_angle_atom_site_label_2
_geom_angle_atom_site_label_3
_geom_angle
_geom_angle_site_symmetry_1
C5 C1 C2 121.3(9) .
C5 C1 I1' 111(3) .
C2 C1 I1' 127(3) .
C5 C1 I1 119.6(7) .
C2 C1 I1 119.0(7) .
I1' C1 I1 14(3) .
C1 C2 C3 119.7(8) .
C1 C2 H2A 120.2 .
C3 C2 H2A 120.2 .
C2 C3 C4 120.2(8) .
C2 C3 H3A 119.9 .
C4 C3 H3A 119.9 .
C6 C4 C3 118.5(7) .
C6 C4 C7 107.7(7) .
C3 C4 C7 133.9(7) .
C1 C5 C6 118.9(9) .
C1 C5 H5A 120.5 .
C6 C5 H5A 120.5 .
C5 C6 C4 121.3(8) .
C5 C6 C9 126.3(8) .
C4 C6 C9 112.4(7) .
C8 C7 C8 120.0(8) 10_565
C8 C7 C4 132.2(7) 10_565
C8 C7 C4 107.8(7) .
C7 C8 C7 120.0(8) 9_456
C7 C8 C9 129.3(7) 9_456
C7 C8 C9 110.6(7) .
C6 C9 C8 101.6(7) .
C6 C9 C12 109.7(7) .
C8 C9 C12 112.2(8) .
C6 C9 C10 108.2(7) .
C8 C9 C10 112.8(8) .
C12 C9 C10 111.7(8) .
C11 C10 C9 114.7(9) .
C11 C10 H10A 108.6 .
C9 C10 H10A 108.6 .
C11 C10 H10B 108.6 .
C9 C10 H10B 108.6 .
H10A C10 H10B 107.6 .
C10 C11 H11A 109.5 .
C10 C11 H11B 109.5 .
H11A C11 H11B 109.5 .
C10 C11 H11C 109.5 .
H11A C11 H11C 109.5 .
H11B C11 H11C 109.5 .
C13 C12 C9 113.8(9) .
C13 C12 H12A 108.8 .
C9 C12 H12A 108.8 .
C13 C12 H12B 108.8 .
C9 C12 H12B 108.8 .
H12A C12 H12B 107.7 .
C12 C13 H13A 109.5 .
C12 C13 H13B 109.5 .
H13A C13 H13B 109.5 .
C12 C13 H13C 109.5 .
H13A C13 H13C 109.5 .
H13B C13 H13C 109.5 .
H15 O1 H14 107.7 .
H15 O1 H15 0.0 .
H14 O1 H15 107.7 .

loop_
_geom_bond_atom_site_label_1
_geom_bond_atom_site_label_2
_geom_bond_distance
_geom_bond_site_symmetry_2
C1 C5 1.370(14) .
C1 C2 1.379(13) .
C1 I1' 1.74(7) .
C1 I1 1.987(9) .
C2 C3 1.382(12) .
C2 H2A 0.9300 .
C3 C4 1.398(11) .
C3 H3A 0.9300 .
C4 C6 1.390(12) .
C4 C7 1.495(11) .
C5 C6 1.383(13) .
C5 H5A 0.9300 .
C6 C9 1.504(12) .
C7 C8 1.399(11) 10_565
C7 C8 1.413(11) .
C8 C7 1.399(11) 9_456
C8 C9 1.528(11) .
C9 C12 1.543(13) .
C9 C10 1.548(13) .
C10 C11 1.498(18) .
C10 H10A 0.9700 .
C10 H10B 0.9700 .
C11 H11A 0.9600 .
C11 H11B 0.9600 .
C11 H11C 0.9600 .
C12 C13 1.520(18) .
C12 H12A 0.9700 .
C12 H12B 0.9700 .
C13 H13A 0.9600 .
C13 H13B 0.9600 .
C13 H13C 0.9600 .
O1 H15 0.8896 .
O1 H14 0.8580 .
O1 H15 0.8896 .
